data_4304331
loop_
_publ_author_name
'Nail M. Shavaleev'
'E. Stephen Davies'
'Harry Adams'
'Jonathan Best'
'Julia A. Weinstein'

_publ_section_title
;
Platinum(II) Diimine Complexes with Catecholate Ligands Bearing Imide
Electron-Acceptor Groups: Synthesis, Crystal Structures,
(Spectro)Electrochemical and EPR studies, and Electronic Structure
;
_journal_name_full 'Inorganic Chemistry'
_journal_page_first 1532
_journal_page_last 1547
_journal_paper_doi 10.1021/ic701821d
_journal_volume 47
_journal_year 2008
_chemical_formula_sum 'C32 H32 N3 O4.5 Pt'
_chemical_formula_weight 725.70
_chemical_name_common Pt(4,4'-di-tBu-2,2'-bipy)(1,2-catecholate-4-phthalimide)
_chemical_name_systematic Pt(4,4'-di-tert-butyl-2,2'-bipyridine)(1,2-catecholate-4-phthalimide)
_space_group_IT_number 15
_symmetry_cell_setting monoclinic
_symmetry_space_group_name_Hall '-C 2yc'
_symmetry_space_group_name_H-M 'C 1 2/c 1'
_atom_sites_solution_hydrogens geom
_atom_sites_solution_primary direct
_atom_sites_solution_secondary difmap
_audit_creation_method SHELXL-97
_cell_angle_alpha 90.00
_cell_angle_beta 110.791(3)
_cell_angle_gamma 90.00
_cell_formula_units_Z 8
_cell_length_a 25.7373(15)
_cell_length_b 16.6141(10)
_cell_length_c 15.1213(8)
_cell_measurement_reflns_used 30112
_cell_measurement_temperature 150(2)
_cell_measurement_theta_max 52.740
_cell_measurement_theta_min 5.621
_cell_volume 6044.8(6)
_computing_cell_refinement 'Bruker SMART'
_computing_data_collection 'Bruker SMART'
_computing_data_reduction 'Bruker SAINT'
_computing_molecular_graphics 'Bruker SHELXTL'
_computing_publication_material 'Bruker SHELXTL'
_computing_structure_refinement 'SHELXL-97 (Sheldrick, 1997)'
_computing_structure_solution 'SHELXS-97 (Sheldrick, 1990)'
_diffrn_ambient_temperature 150(2)
_diffrn_detector_area_resol_mean 100
_diffrn_measured_fraction_theta_full 0.999
_diffrn_measured_fraction_theta_max 0.986
_diffrn_measurement_device_type 'CCD area detector'
_diffrn_measurement_method 'phi and omega scans'
_diffrn_radiation_monochromator graphite
_diffrn_radiation_source 'fine-focus sealed tube'
_diffrn_radiation_type MoK\a
_diffrn_radiation_wavelength 0.71073
_diffrn_reflns_av_R_equivalents 0.0791
_diffrn_reflns_av_sigmaI/netI 0.0835
_diffrn_reflns_limit_h_max 33
_diffrn_reflns_limit_h_min -33
_diffrn_reflns_limit_k_max 21
_diffrn_reflns_limit_k_min -17
_diffrn_reflns_limit_l_max 19
_diffrn_reflns_limit_l_min -19
_diffrn_reflns_number 29202
_diffrn_reflns_theta_full 25.00
_diffrn_reflns_theta_max 27.69
_diffrn_reflns_theta_min 1.49
_diffrn_standards_decay_% 0
_diffrn_standards_number 0
_exptl_absorpt_coefficient_mu 4.684
_exptl_absorpt_correction_T_max 0.6033
_exptl_absorpt_correction_T_min 0.4396
_exptl_absorpt_correction_type multi-scan
_exptl_absorpt_process_details SADABS
_exptl_crystal_colour RED
_exptl_crystal_density_diffrn 1.595
_exptl_crystal_density_method 'not measured'
_exptl_crystal_description BLOCK
_exptl_crystal_F_000 2872
_exptl_crystal_size_max 0.21
_exptl_crystal_size_mid 0.18
_exptl_crystal_size_min 0.12
_refine_diff_density_max 2.231
_refine_diff_density_min -1.670
_refine_diff_density_rms 0.199
_refine_ls_extinction_coef 0.0016(6)
_refine_ls_extinction_method none
_refine_ls_goodness_of_fit_ref 0.972
_refine_ls_hydrogen_treatment constr
_refine_ls_matrix_type full
_refine_ls_number_parameters 363
_refine_ls_number_reflns 6981
_refine_ls_number_restraints 257
_refine_ls_restrained_S_all 0.962
_refine_ls_R_factor_all 0.0648
_refine_ls_R_factor_gt 0.0429
_refine_ls_shift/su_max 0.003
_refine_ls_shift/su_mean 0.000
_refine_ls_structure_factor_coef Fsqd
_refine_ls_weighting_details 'calc w=1/[\s^2^(Fo^2^)+(0.0451P)^2^+0.0000P] where P=(Fo^2^+2Fc^2^)/3'
_refine_ls_weighting_scheme calc
_refine_ls_wR_factor_gt 0.0918
_refine_ls_wR_factor_ref 0.0978
_reflns_number_gt 5145
_reflns_number_total 6981
_reflns_threshold_expression >2sigma(I)
_cod_data_source_file ic701821d_819.cif
_cod_data_source_block ch1jw24
_cod_depositor_comments
;
The following automatic conversions were performed:
'_symmetry_cell_setting' value 'MONOCLINIC' changed to 'monoclinic'
according to '/home/saulius/struct/CIF-dictionaries/cif_core.dic'
dictionary named 'cif_core.dic' version 2.4.1 from
2010-06-29.

'_exptl_absorpt_correction_type' value 'MULTI-SCAN' changed
to 'multi-scan' according to
'/home/saulius/struct/CIF-dictionaries/cif_core.dic' dictionary named
'cif_core.dic' version 2.4.1 from 2010-06-29.

Automatic conversion script
Id: cif_fix_enum 1527 2010-12-29 10:47:43Z saulius 
;
_cod_original_sg_symbol_H-M 'C 2/c'
_cod_original_formula_sum C32H32N3O4.50Pt
_cod_database_code 4304331

loop_
_symmetry_equiv_pos_as_xyz
'x, y, z'
'-x, y, -z+1/2'
'x+1/2, y+1/2, z'
'-x+1/2, y+1/2, -z+1/2'
'-x, -y, -z'
'x, -y, z-1/2'
'-x+1/2, -y+1/2, -z'
'x+1/2, -y+1/2, z-1/2'

loop_
_atom_site_label
_atom_site_type_symbol
_atom_site_fract_x
_atom_site_fract_y
_atom_site_fract_z
_atom_site_U_iso_or_equiv
_atom_site_adp_type
_atom_site_occupancy
_atom_site_symmetry_multiplicity
_atom_site_calc_flag
_atom_site_refinement_flags
_atom_site_disorder_assembly
_atom_site_disorder_group
Pt1 Pt 0.029716(8) 1.026232(14) 0.362921(13) 0.01312(8) Uani 1 1 d . . .
N1 N 0.26580(19) 0.9945(3) 0.3035(3) 0.0172(11) Uani 1 1 d . . .
N2 N -0.03135(17) 1.0819(3) 0.3908(3) 0.0150(10) Uani 1 1 d . . .
N3 N -0.01587(17) 0.9323(3) 0.3686(3) 0.0138(10) Uani 1 1 d . . .
O1 O 0.33153(17) 1.0177(3) 0.4526(3) 0.0281(11) Uani 1 1 d . . .
O2 O 0.22370(17) 0.9423(3) 0.1520(3) 0.0281(10) Uani 1 1 d . . .
O3 O 0.07789(15) 1.1199(2) 0.3562(2) 0.0174(9) Uani 1 1 d . . .
O4 O 0.08860(15) 0.9603(2) 0.3400(3) 0.0163(9) Uani 1 1 d . . .
C1 C 0.3192(2) 0.9919(4) 0.3732(4) 0.0193(10) Uani 1 1 d U . .
C2 C 0.3558(2) 0.9514(4) 0.3288(4) 0.0219(9) Uani 1 1 d U . .
C3 C 0.4113(2) 0.9333(4) 0.3630(4) 0.0263(10) Uani 1 1 d U . .
H3A H 0.4343 0.9500 0.4246 0.032 Uiso 1 1 calc R . .
C4 C 0.4334(3) 0.8900(4) 0.3057(4) 0.0277(10) Uani 1 1 d U . .
H4A H 0.4716 0.8756 0.3289 0.033 Uiso 1 1 calc R . .
C5 C 0.3998(2) 0.8680(4) 0.2150(4) 0.0274(10) Uani 1 1 d U . .
H5A H 0.4157 0.8390 0.1768 0.033 Uiso 1 1 calc R . .
C6 C 0.3438(2) 0.8869(4) 0.1785(4) 0.0253(10) Uani 1 1 d U . .
H6A H 0.3209 0.8722 0.1161 0.030 Uiso 1 1 calc R . .
C7 C 0.3231(2) 0.9285(4) 0.2383(4) 0.0206(8) Uani 1 1 d U . .
C8 C 0.2642(2) 0.9532(4) 0.2206(4) 0.0204(11) Uani 1 1 d U . .
C9 C 0.2175(2) 1.0283(4) 0.3163(4) 0.0163(9) Uani 1 1 d U . .
C10 C 0.1758(2) 0.9765(4) 0.3214(3) 0.0153(9) Uani 1 1 d U . .
H10A H 0.1792 0.9200 0.3154 0.018 Uiso 1 1 calc R . .
C11 C 0.1299(2) 1.0080(4) 0.3352(4) 0.0160(9) Uani 1 1 d U . .
C12 C 0.1245(2) 1.0924(4) 0.3434(4) 0.0158(9) Uani 1 1 d U . .
C13 C 0.1666(2) 1.1428(4) 0.3376(4) 0.0190(9) Uani 1 1 d U . .
H13A H 0.1635 1.1994 0.3429 0.023 Uiso 1 1 calc R . .
C14 C 0.2132(2) 1.1100(4) 0.3242(4) 0.0177(9) Uani 1 1 d U . .
H14A H 0.2418 1.1444 0.3205 0.021 Uiso 1 1 calc R . .
C15 C -0.0353(2) 1.1612(4) 0.4032(3) 0.0177(10) Uani 1 1 d U . .
H15A H -0.0063 1.1954 0.4005 0.021 Uiso 1 1 calc R . .
C16 C -0.0800(2) 1.1951(4) 0.4198(4) 0.0197(9) Uani 1 1 d U . .
H16A H -0.0816 1.2519 0.4261 0.024 Uiso 1 1 calc R . .
C17 C -0.1229(2) 1.1473(4) 0.4274(4) 0.0186(8) Uani 1 1 d U . .
C18 C -0.1172(2) 1.0650(4) 0.4168(3) 0.0150(8) Uani 1 1 d U . .
H18A H -0.1450 1.0295 0.4216 0.018 Uiso 1 1 calc R . .
C19 C -0.0725(2) 1.0341(4) 0.3997(4) 0.0151(9) Uani 1 1 d U . .
C20 C -0.1708(2) 1.1863(4) 0.4488(4) 0.0202(9) Uani 1 1 d U . .
C21 C -0.1481(2) 1.2159(4) 0.5518(4) 0.0235(12) Uani 1 1 d U . .
H21A H -0.1180 1.2545 0.5599 0.035 Uiso 1 1 calc R . .
H21B H -0.1339 1.1699 0.5942 0.035 Uiso 1 1 calc R . .
H21C H -0.1780 1.2421 0.5671 0.035 Uiso 1 1 calc R . .
C22 C -0.1931(2) 1.2583(4) 0.3828(4) 0.0258(12) Uani 1 1 d U . .
H22A H -0.1629 1.2967 0.3905 0.039 Uiso 1 1 calc R . .
H22B H -0.2227 1.2847 0.3987 0.039 Uiso 1 1 calc R . .
H22C H -0.2079 1.2396 0.3171 0.039 Uiso 1 1 calc R . .
C23 C -0.2180(2) 1.1264(4) 0.4375(4) 0.0255(12) Uani 1 1 d U . .
H23A H -0.2329 1.1072 0.3720 0.038 Uiso 1 1 calc R . .
H23B H -0.2476 1.1531 0.4532 0.038 Uiso 1 1 calc R . .
H23C H -0.2038 1.0807 0.4802 0.038 Uiso 1 1 calc R . .
C24 C -0.0633(2) 0.9477(4) 0.3885(4) 0.0152(9) Uani 1 1 d U . .
C25 C -0.0955(2) 0.8845(4) 0.3989(3) 0.0158(9) Uani 1 1 d U . .
H25A H -0.1274 0.8955 0.4146 0.019 Uiso 1 1 calc R . .
C26 C -0.0823(2) 0.8051(4) 0.3869(4) 0.0182(8) Uani 1 1 d U . .
C27 C -0.0349(2) 0.7931(4) 0.3624(4) 0.0178(9) Uani 1 1 d U . .
H27A H -0.0251 0.7402 0.3504 0.021 Uiso 1 1 calc R . .
C28 C -0.0030(2) 0.8567(4) 0.3557(4) 0.0189(11) Uani 1 1 d U . .
H28A H 0.0295 0.8468 0.3414 0.023 Uiso 1 1 calc R . .
C29 C -0.1163(2) 0.7336(4) 0.3992(4) 0.0222(9) Uani 1 1 d U . .
C30 C -0.1431(2) 0.6932(4) 0.3027(4) 0.0254(12) Uani 1 1 d U . .
H30A H -0.1688 0.7310 0.2588 0.038 Uiso 1 1 calc R . .
H30B H -0.1636 0.6453 0.3095 0.038 Uiso 1 1 calc R . .
H30C H -0.1141 0.6775 0.2781 0.038 Uiso 1 1 calc R . .
C31 C -0.0759(3) 0.6720(4) 0.4671(4) 0.0336(14) Uani 1 1 d U . .
H31A H -0.0580 0.6968 0.5294 0.050 Uiso 1 1 calc R . .
H31B H -0.0476 0.6559 0.4413 0.050 Uiso 1 1 calc R . .
H31C H -0.0969 0.6244 0.4735 0.050 Uiso 1 1 calc R . .
C32 C -0.1600(2) 0.7571(4) 0.4402(4) 0.0282(13) Uani 1 1 d U . .
H32A H -0.1856 0.7961 0.3983 0.042 Uiso 1 1 calc R . .
H32B H -0.1419 0.7813 0.5028 0.042 Uiso 1 1 calc R . .
H32C H -0.1807 0.7091 0.4461 0.042 Uiso 1 1 calc R . .
O1W O 0.5000 0.7371(4) 0.2500 0.0236(13) Uiso 1 2 d S . .

loop_
_atom_site_aniso_label
_atom_site_aniso_U_11
_atom_site_aniso_U_22
_atom_site_aniso_U_33
_atom_site_aniso_U_23
_atom_site_aniso_U_13
_atom_site_aniso_U_12
Pt1 0.01062(11) 0.01569(14) 0.01405(11) -0.00026(9) 0.00561(8) -0.00082(10)
N1 0.013(2) 0.020(3) 0.021(2) 0.000(2) 0.010(2) 0.000(2)
N2 0.013(2) 0.023(3) 0.010(2) -0.002(2) 0.0066(18) -0.001(2)
N3 0.007(2) 0.014(3) 0.015(2) -0.0013(19) -0.0033(18) -0.002(2)
O1 0.019(2) 0.042(3) 0.024(2) -0.001(2) 0.0074(18) 0.001(2)
O2 0.019(2) 0.037(3) 0.025(2) -0.0068(19) 0.0034(19) 0.006(2)
O3 0.0121(19) 0.018(2) 0.0214(19) -0.0040(16) 0.0054(16) 0.0003(18)
O4 0.0122(19) 0.015(3) 0.024(2) -0.0008(16) 0.0091(16) -0.0025(17)
C1 0.015(2) 0.018(3) 0.025(2) 0.0050(19) 0.0077(19) 0.000(2)
C2 0.0173(17) 0.020(2) 0.0299(17) 0.0035(16) 0.0102(15) 0.0000(16)
C3 0.0187(18) 0.024(2) 0.037(2) 0.0039(18) 0.0103(17) 0.0028(19)
C4 0.019(2) 0.026(2) 0.041(2) 0.0048(19) 0.0131(17) 0.0068(19)
C5 0.0219(19) 0.026(2) 0.038(2) 0.0029(19) 0.0152(17) 0.0061(19)
C6 0.0222(19) 0.024(2) 0.033(2) 0.0006(18) 0.0134(17) 0.0046(19)
C7 0.0172(17) 0.019(2) 0.0288(17) 0.0024(16) 0.0126(15) 0.0011(16)
C8 0.018(2) 0.019(3) 0.027(2) 0.000(2) 0.0117(19) 0.003(2)
C9 0.0142(18) 0.018(2) 0.0180(18) 0.0020(17) 0.0077(16) -0.0002(18)
C10 0.0149(18) 0.015(2) 0.0167(18) 0.0014(17) 0.0071(15) 0.0004(17)
C11 0.0155(18) 0.016(2) 0.0174(19) 0.0015(16) 0.0072(16) 0.0001(17)
C12 0.0143(18) 0.017(2) 0.0183(18) 0.0014(17) 0.0086(16) 0.0036(17)
C13 0.0172(18) 0.018(2) 0.0224(19) 0.0008(17) 0.0075(16) 0.0006(17)
C14 0.0148(18) 0.018(2) 0.0219(19) 0.0030(17) 0.0090(16) -0.0018(18)
C15 0.020(2) 0.022(3) 0.014(2) -0.0002(19) 0.0105(18) -0.002(2)
C16 0.0195(19) 0.023(2) 0.0185(18) 0.0016(17) 0.0091(16) -0.0001(18)
C17 0.0170(16) 0.0218(18) 0.0172(16) 0.0027(15) 0.0063(14) 0.0020(15)
C18 0.0118(18) 0.0201(19) 0.0147(17) 0.0055(16) 0.0065(15) 0.0001(17)
C19 0.0122(18) 0.021(2) 0.0125(17) 0.0044(16) 0.0049(15) 0.0008(17)
C20 0.0180(18) 0.024(2) 0.0201(18) 0.0021(16) 0.0086(16) 0.0035(17)
C21 0.026(3) 0.024(3) 0.024(2) -0.003(2) 0.012(2) 0.005(2)
C22 0.020(3) 0.032(3) 0.027(3) 0.009(2) 0.010(2) 0.008(2)
C23 0.019(3) 0.029(3) 0.030(3) 0.004(2) 0.011(2) 0.003(2)
C24 0.0126(18) 0.021(2) 0.0123(18) 0.0040(16) 0.0051(15) 0.0031(16)
C25 0.0123(18) 0.023(2) 0.0141(17) 0.0019(16) 0.0067(15) 0.0017(17)
C26 0.0156(17) 0.0217(19) 0.0178(16) 0.0015(15) 0.0065(14) -0.0006(15)
C27 0.0150(19) 0.019(2) 0.0189(18) 0.0001(17) 0.0056(16) 0.0023(17)
C28 0.015(2) 0.022(3) 0.018(2) 0.001(2) 0.0045(18) 0.001(2)
C29 0.0192(19) 0.023(2) 0.0246(18) -0.0003(17) 0.0082(16) -0.0043(17)
C30 0.021(3) 0.023(3) 0.031(2) -0.005(2) 0.007(2) -0.005(2)
C31 0.025(3) 0.028(3) 0.039(3) 0.012(2) 0.001(2) -0.010(2)
C32 0.024(3) 0.030(4) 0.036(3) -0.006(2) 0.017(2) -0.013(2)

loop_
_atom_type_symbol
_atom_type_description
_atom_type_scat_dispersion_real
_atom_type_scat_dispersion_imag
_atom_type_scat_source
C C 0.0033 0.0016 'International Tables Vol C Tables 4.2.6.8 and 6.1.1.4'
H H 0.0000 0.0000 'International Tables Vol C Tables 4.2.6.8 and 6.1.1.4'
N N 0.0061 0.0033 'International Tables Vol C Tables 4.2.6.8 and 6.1.1.4'
O O 0.0106 0.0060 'International Tables Vol C Tables 4.2.6.8 and 6.1.1.4'
Pt Pt -1.7033 8.3905 'International Tables Vol C Tables 4.2.6.8 and 6.1.1.4'

loop_
_geom_angle_atom_site_label_1
_geom_angle_atom_site_label_2
_geom_angle_atom_site_label_3
_geom_angle
_geom_angle_site_symmetry_1
_geom_angle_site_symmetry_3
_geom_angle_publ_flag
N3 Pt1 N2 80.34(19) . . ?
N3 Pt1 O4 94.18(17) . . ?
N2 Pt1 O4 174.18(17) . . ?
N3 Pt1 O3 178.26(16) . . ?
N2 Pt1 O3 101.39(17) . . ?
O4 Pt1 O3 84.08(15) . . ?
N3 Pt1 Pt1 88.88(12) . 2 ?
N2 Pt1 Pt1 96.39(11) . 2 ?
O4 Pt1 Pt1 85.40(11) . 2 ?
O3 Pt1 Pt1 90.92(10) . 2 ?
C1 N1 C8 111.2(4) . . ?
C1 N1 C9 125.0(4) . . ?
C8 N1 C9 123.6(5) . . ?
C15 N2 C19 117.2(5) . . ?
C15 N2 Pt1 126.2(4) . . ?
C19 N2 Pt1 116.5(4) . . ?
C28 N3 C24 119.5(5) . . ?
C28 N3 Pt1 123.8(4) . . ?
C24 N3 Pt1 116.6(4) . . ?
C12 O3 Pt1 109.7(3) . . ?
C11 O4 Pt1 110.3(3) . . ?
O1 C1 N1 125.3(5) . . ?
O1 C1 C2 128.3(5) . . ?
N1 C1 C2 106.4(5) . . ?
C3 C2 C7 120.2(5) . . ?
C3 C2 C1 131.9(6) . . ?
C7 C2 C1 107.9(5) . . ?
C2 C3 C4 118.6(6) . . ?
C2 C3 H3A 120.7 . . ?
C4 C3 H3A 120.7 . . ?
C5 C4 C3 120.2(6) . . ?
C5 C4 H4A 119.9 . . ?
C3 C4 H4A 119.9 . . ?
C6 C5 C4 122.0(6) . . ?
C6 C5 H5A 119.0 . . ?
C4 C5 H5A 119.0 . . ?
C5 C6 C7 116.1(6) . . ?
C5 C6 H6A 121.9 . . ?
C7 C6 H6A 121.9 . . ?
C2 C7 C6 122.8(5) . . ?
C2 C7 C8 109.0(5) . . ?
C6 C7 C8 128.2(5) . . ?
O2 C8 N1 125.6(5) . . ?
O2 C8 C7 129.1(5) . . ?
N1 C8 C7 105.3(5) . . ?
C14 C9 C10 121.1(5) . . ?
C14 C9 N1 119.9(5) . . ?
C10 C9 N1 119.0(5) . . ?
C11 C10 C9 119.5(6) . . ?
C11 C10 H10A 120.3 . . ?
C9 C10 H10A 120.3 . . ?
O4 C11 C10 121.3(5) . . ?
O4 C11 C12 118.4(5) . . ?
C10 C11 C12 120.3(5) . . ?
O3 C12 C13 123.4(5) . . ?
O3 C12 C11 117.5(5) . . ?
C13 C12 C11 119.1(5) . . ?
C12 C13 C14 120.0(6) . . ?
C12 C13 H13A 120.0 . . ?
C14 C13 H13A 120.0 . . ?
C9 C14 C13 119.9(5) . . ?
C9 C14 H14A 120.0 . . ?
C13 C14 H14A 120.0 . . ?
N2 C15 C16 122.4(5) . . ?
N2 C15 H15A 118.8 . . ?
C16 C15 H15A 118.8 . . ?
C15 C16 C17 121.1(6) . . ?
C15 C16 H16A 119.4 . . ?
C17 C16 H16A 119.4 . . ?
C18 C17 C16 115.5(5) . . ?
C18 C17 C20 124.6(5) . . ?
C16 C17 C20 119.9(6) . . ?
C19 C18 C17 121.5(5) . . ?
C19 C18 H18A 119.3 . . ?
C17 C18 H18A 119.3 . . ?
C18 C19 N2 122.2(6) . . ?
C18 C19 C24 124.7(5) . . ?
N2 C19 C24 113.1(4) . . ?
C17 C20 C22 109.7(4) . . ?
C17 C20 C23 111.7(5) . . ?
C22 C20 C23 109.6(5) . . ?
C17 C20 C21 107.9(5) . . ?
C22 C20 C21 109.3(5) . . ?
C23 C20 C21 108.7(4) . . ?
C20 C21 H21A 109.5 . . ?
C20 C21 H21B 109.5 . . ?
H21A C21 H21B 109.5 . . ?
C20 C21 H21C 109.5 . . ?
H21A C21 H21C 109.5 . . ?
H21B C21 H21C 109.5 . . ?
C20 C22 H22A 109.5 . . ?
C20 C22 H22B 109.5 . . ?
H22A C22 H22B 109.5 . . ?
C20 C22 H22C 109.5 . . ?
H22A C22 H22C 109.5 . . ?
H22B C22 H22C 109.5 . . ?
C20 C23 H23A 109.5 . . ?
C20 C23 H23B 109.5 . . ?
H23A C23 H23B 109.5 . . ?
C20 C23 H23C 109.5 . . ?
H23A C23 H23C 109.5 . . ?
H23B C23 H23C 109.5 . . ?
N3 C24 C25 119.8(5) . . ?
N3 C24 C19 113.4(5) . . ?
C25 C24 C19 126.8(5) . . ?
C24 C25 C26 121.4(5) . . ?
C24 C25 H25A 119.3 . . ?
C26 C25 H25A 119.3 . . ?
C25 C26 C27 116.3(5) . . ?
C25 C26 C29 123.1(5) . . ?
C27 C26 C29 120.6(5) . . ?
C28 C27 C26 120.7(6) . . ?
C28 C27 H27A 119.7 . . ?
C26 C27 H27A 119.7 . . ?
N3 C28 C27 122.1(5) . . ?
N3 C28 H28A 118.9 . . ?
C27 C28 H28A 118.9 . . ?
C32 C29 C26 112.9(5) . . ?
C32 C29 C30 110.7(5) . . ?
C26 C29 C30 108.0(4) . . ?
C32 C29 C31 108.6(5) . . ?
C26 C29 C31 108.4(5) . . ?
C30 C29 C31 108.1(5) . . ?
C29 C30 H30A 109.5 . . ?
C29 C30 H30B 109.5 . . ?
H30A C30 H30B 109.5 . . ?
C29 C30 H30C 109.5 . . ?
H30A C30 H30C 109.5 . . ?
H30B C30 H30C 109.5 . . ?
C29 C31 H31A 109.5 . . ?
C29 C31 H31B 109.5 . . ?
H31A C31 H31B 109.5 . . ?
C29 C31 H31C 109.5 . . ?
H31A C31 H31C 109.5 . . ?
H31B C31 H31C 109.5 . . ?
C29 C32 H32A 109.5 . . ?
C29 C32 H32B 109.5 . . ?
H32A C32 H32B 109.5 . . ?
C29 C32 H32C 109.5 . . ?
H32A C32 H32C 109.5 . . ?
H32B C32 H32C 109.5 . . ?

loop_
_geom_bond_atom_site_label_1
_geom_bond_atom_site_label_2
_geom_bond_distance
_geom_bond_site_symmetry_2
_geom_bond_publ_flag
Pt1 N3 1.973(5) . ?
Pt1 N2 1.994(4) . ?
Pt1 O4 1.998(4) . ?
Pt1 O3 2.014(4) . ?
Pt1 Pt1 3.2084(4) 2 ?
N1 C1 1.404(7) . ?
N1 C8 1.418(7) . ?
N1 C9 1.437(7) . ?
N2 C15 1.340(7) . ?
N2 C19 1.369(7) . ?
N3 C28 1.330(7) . ?
N3 C24 1.380(6) . ?
O1 C1 1.207(7) . ?
O2 C8 1.195(7) . ?
O3 C12 1.361(6) . ?
O4 C11 1.348(7) . ?
C1 C2 1.498(8) . ?
C2 C3 1.367(8) . ?
C2 C7 1.381(8) . ?
C3 C4 1.393(8) . ?
C3 H3A 0.9500 . ?
C4 C5 1.385(9) . ?
C4 H4A 0.9500 . ?
C5 C6 1.383(8) . ?
C5 H5A 0.9500 . ?
C6 C7 1.387(7) . ?
C6 H6A 0.9500 . ?
C7 C8 1.498(8) . ?
C9 C14 1.372(8) . ?
C9 C10 1.399(7) . ?
C10 C11 1.376(7) . ?
C10 H10A 0.9500 . ?
C11 C12 1.418(8) . ?
C12 C13 1.394(8) . ?
C13 C14 1.397(7) . ?
C13 H13A 0.9500 . ?
C14 H14A 0.9500 . ?
C15 C16 1.380(7) . ?
C15 H15A 0.9500 . ?
C16 C17 1.398(8) . ?
C16 H16A 0.9500 . ?
C17 C18 1.391(8) . ?
C17 C20 1.525(7) . ?
C18 C19 1.366(7) . ?
C18 H18A 0.9500 . ?
C19 C24 1.474(8) . ?
C20 C22 1.533(8) . ?
C20 C23 1.534(8) . ?
C20 C21 1.537(7) . ?
C21 H21A 0.9800 . ?
C21 H21B 0.9800 . ?
C21 H21C 0.9800 . ?
C22 H22A 0.9800 . ?
C22 H22B 0.9800 . ?
C22 H22C 0.9800 . ?
C23 H23A 0.9800 . ?
C23 H23B 0.9800 . ?
C23 H23C 0.9800 . ?
C24 C25 1.382(8) . ?
C25 C26 1.389(8) . ?
C25 H25A 0.9500 . ?
C26 C27 1.410(7) . ?
C26 C29 1.526(8) . ?
C27 C28 1.364(8) . ?
C27 H27A 0.9500 . ?
C28 H28A 0.9500 . ?
C29 C32 1.515(7) . ?
C29 C30 1.530(8) . ?
C29 C31 1.557(9) . ?
C30 H30A 0.9800 . ?
C30 H30B 0.9800 . ?
C30 H30C 0.9800 . ?
C31 H31A 0.9800 . ?
C31 H31B 0.9800 . ?
C31 H31C 0.9800 . ?
C32 H32A 0.9800 . ?
C32 H32B 0.9800 . ?
C32 H32C 0.9800 . ?
